data_7121791
loop_
_publ_author_name
'Sun, Si-Si'
'Zhang, Jian-Hua'
'Wang, Zheng'
'Yu, Yong-Qin'
'Zhu, Cheng-Yi'
'Pan, Mei'
'Su, Cheng-Yong'

_publ_section_title
;
 Anomalous thermally-activated NIR emission of ESIPT modulated
 Nd-complexes for optical fiber sensing devices.
;
_journal_issue 49
_journal_name_full 'Chemical communications (Cambridge, England)'
_journal_page_first 6304
_journal_page_last 6307
_journal_paper_doi 10.1039/c8cc02345j
_journal_volume 54
_journal_year 2018
_chemical_formula_moiety 'C36 H32 F3 N4 Nd O10'
_chemical_formula_sum 'C36 H32 F3 N4 Nd O10'
_chemical_formula_weight 881.89
_space_group_crystal_system triclinic
_space_group_IT_number 2
_space_group_name_Hall '-P 1'
_space_group_name_H-M_alt 'P -1'
_symmetry_space_group_name_Hall '-P 1'
_symmetry_space_group_name_H-M 'P -1'
_atom_sites_solution_hydrogens mixed
_atom_sites_solution_primary dual
_audit_creation_date 2018-01-30
_audit_creation_method
;
Olex2 1.2
(compiled 2017.08.10 svn.r3458 for OlexSys, GUI svn.r5381)
;
_audit_update_record
;
2018-02-01 deposited with the CCDC.
2018-06-01 downloaded from the CCDC.
;
_cell_angle_alpha 70.926(4)
_cell_angle_beta 88.066(4)
_cell_angle_gamma 72.035(4)
_cell_formula_units_Z 2
_cell_length_a 10.1306(5)
_cell_length_b 11.4102(6)
_cell_length_c 17.3413(7)
_cell_measurement_reflns_used 7030
_cell_measurement_temperature 150.00(10)
_cell_measurement_theta_max 73.2880
_cell_measurement_theta_min 4.2460
_cell_volume 1797.08(16)
_computing_cell_refinement 'CrysAlisPro 1.171.38.43 (Rigaku OD, 2015)'
_computing_data_collection 'CrysAlisPro 1.171.38.43 (Rigaku OD, 2015)'
_computing_data_reduction 'CrysAlisPro 1.171.38.43 (Rigaku OD, 2015)'
_computing_molecular_graphics 'Olex2 (Dolomanov et al., 2009)'
_computing_publication_material 'Olex2 (Dolomanov et al., 2009)'
_computing_structure_refinement 'ShelXL (Sheldrick, 2015)'
_computing_structure_solution 'ShelXT (Sheldrick, 2015)'
_diffrn_ambient_environment N~2~
_diffrn_ambient_temperature 150.00(10)
_diffrn_detector 'CCD plate'
_diffrn_detector_area_resol_mean 10.6525
_diffrn_detector_type Atlas
_diffrn_measured_fraction_theta_full 0.995
_diffrn_measured_fraction_theta_max 0.995
_diffrn_measurement_details
;
List of Runs (angles in degrees, time in seconds):

  # Type    Start    End  Width  t~exp~   \w     \q     \k     \f   Frames
#--------------------------------------------------------------------------
  1  \w    -69.00  32.00   1.00    1.50    --  -41.14  57.00 -60.00  101
  2  \w   -108.00 -17.00   1.00    1.50    --  -41.14 -57.00 150.00   91
  3  \w     30.00 139.00   1.00    2.60    --  106.40 -77.00 -90.00  109
  4  \w     73.00 107.00   1.00    2.60    --  106.40 -95.00  30.00   34
  5  \w     58.00 108.00   1.00    2.60    --  106.40 -95.00 120.00   50
  6  \w     37.00 135.00   1.00    2.60    --  106.40 -61.00 120.00   98
  7  \w    109.00 167.00   1.00    2.60    --  106.40  77.00  60.00   58
  8  \w     68.00 108.00   1.00    2.60    --  106.40 -95.00-150.00   40
  9  \w     37.00  94.00   1.00    2.60    --  106.40 -45.00 -90.00   57
 10  \w     38.00 132.00   1.00    2.60    --  106.40 -45.00   0.00   94
 11  \w     25.00  50.00   1.00    2.60    --  106.40 -95.00-150.00   25
 12  \w     18.00 170.00   1.00    2.60    --  106.40   0.00-120.00  152
 13  \w   -128.00 -34.00   1.00    1.50    --  -41.14 178.00 -60.00   94
;
_diffrn_measurement_device 'four-circle diffractometer'
_diffrn_measurement_device_type 'SuperNova, Dual, Cu at zero, Atlas'
_diffrn_measurement_method '\w scans'
_diffrn_orient_matrix_type 'CrysAlisPro convention (1999,Acta A55,543-557)'
_diffrn_orient_matrix_UB_11 -0.1477533000
_diffrn_orient_matrix_UB_12 0.0643021000
_diffrn_orient_matrix_UB_13 -0.0429053000
_diffrn_orient_matrix_UB_21 -0.0318556000
_diffrn_orient_matrix_UB_22 -0.1295647000
_diffrn_orient_matrix_UB_23 0.0390220000
_diffrn_orient_matrix_UB_31 -0.0534203000
_diffrn_orient_matrix_UB_32 0.0416300000
_diffrn_orient_matrix_UB_33 0.0743069000
_diffrn_radiation_monochromator mirror
_diffrn_radiation_probe x-ray
_diffrn_radiation_type CuK\a
_diffrn_radiation_wavelength 1.54184
_diffrn_reflns_av_R_equivalents 0.0470
_diffrn_reflns_av_unetI/netI 0.0595
_diffrn_reflns_Laue_measured_fraction_full 0.995
_diffrn_reflns_Laue_measured_fraction_max 0.995
_diffrn_reflns_limit_h_max 10
_diffrn_reflns_limit_h_min -12
_diffrn_reflns_limit_k_max 13
_diffrn_reflns_limit_k_min -12
_diffrn_reflns_limit_l_max 20
_diffrn_reflns_limit_l_min -14
_diffrn_reflns_number 10543
_diffrn_reflns_point_group_measured_fraction_full 0.995
_diffrn_reflns_point_group_measured_fraction_max 0.995
_diffrn_reflns_theta_full 65.994
_diffrn_reflns_theta_max 65.994
_diffrn_reflns_theta_min 4.266
_diffrn_source 'micro-focus sealed X-ray tube'
_diffrn_source_type 'SuperNova (Cu) X-ray Source'
_exptl_absorpt_coefficient_mu 11.717
_exptl_absorpt_correction_T_max 1.00000
_exptl_absorpt_correction_T_min 0.20403
_exptl_absorpt_correction_type multi-scan
_exptl_absorpt_process_details
;
CrysAlisPro 1.171.38.43 (Rigaku Oxford Diffraction, 2015)
Empirical absorption correction using spherical harmonics,
 implemented in SCALE3 ABSPACK scaling algorithm.
;
_exptl_crystal_density_diffrn 1.630
_exptl_crystal_description block
_exptl_crystal_F_000 886
_exptl_crystal_size_max 0.21
_exptl_crystal_size_mid 0.18
_exptl_crystal_size_min 0.17
_refine_diff_density_max 1.238
_refine_diff_density_min -1.359
_refine_diff_density_rms 0.133
_refine_ls_extinction_method none
_refine_ls_goodness_of_fit_ref 1.034
_refine_ls_hydrogen_treatment constr
_refine_ls_matrix_type full
_refine_ls_number_parameters 493
_refine_ls_number_reflns 6225
_refine_ls_number_restraints 0
_refine_ls_restrained_S_all 1.034
_refine_ls_R_factor_all 0.0412
_refine_ls_R_factor_gt 0.0394
_refine_ls_shift/su_max 0.002
_refine_ls_shift/su_mean 0.000
_refine_ls_structure_factor_coef Fsqd
_refine_ls_weighting_details 'w=1/[\s^2^(Fo^2^)+(0.0616P)^2^] where P=(Fo^2^+2Fc^2^)/3'
_refine_ls_weighting_scheme calc
_refine_ls_wR_factor_gt 0.0961
_refine_ls_wR_factor_ref 0.0985
_reflns_Friedel_coverage 0.000
_reflns_number_gt 5947
_reflns_number_total 6225
_reflns_threshold_expression 'I > 2\s(I)'
_cod_data_source_file c8cc02345j2.cif
_cod_data_source_block exp_2297
_cod_depositor_comments 'Adding full bibliography for 7121791.cif.'
_cod_database_code 7121791
_shelx_shelxl_version_number 2014/7
_shelx_space_group_comment
;
The symmetry employed for this shelxl refinement is uniquely defined
by the following loop, which should always be used as a source of
symmetry information in preference to the above space-group names.
They are only intended as comments.
;
_shelx_estimated_absorpt_t_max 0.241
_shelx_estimated_absorpt_t_min 0.192
_reflns_odcompleteness_completeness 99.54
_reflns_odcompleteness_iscentric 1
_reflns_odcompleteness_theta 66.49
_olex2_refinement_description
;
1. Fixed Uiso
 At 1.2 times of:
  All C(H) groups
 At 1.5 times of:
  All C(H,H,H) groups, All O(H) groups, All O(H,H) groups
2.a Rotating group:
 O1W(H1WA,H1WB)
2.b Aromatic/amide H refined with riding coordinates:
 C2(H2), C3(H3), C5(H5), C10(H10), C11(H11), C13(H13), C14(H14), C16(H16),
 C17(H17), C19(H19), C20(H20), C22(H22), C24(H24), C26(H26), C29(H29), C32(H32),
  C35(H35)
2.c Idealised Me refined as rotating group:
 C30(H30A,H30B,H30C), C31(H31A,H31B,H31C), C33(H33A,H33B,H33C), C34(H34A,H34B,
 H34C)
2.d Idealised tetrahedral OH refined as rotating group:
 O1(H1)
;
_olex2_submission_special_instructions 'No special instructions were received'
_oxdiff_exptl_absorpt_empirical_details
;
Empirical correction (ABSPACK) includes:
- Absorption correction using spherical harmonics
- Frame scaling
- Detector area scaling
;
_oxdiff_exptl_absorpt_empirical_full_max 4.217
_oxdiff_exptl_absorpt_empirical_full_min 0.623

loop_
_space_group_symop_operation_xyz
'x, y, z'
'-x, -y, -z'

loop_
_atom_site_label
_atom_site_type_symbol
_atom_site_fract_x
_atom_site_fract_y
_atom_site_fract_z
_atom_site_U_iso_or_equiv
_atom_site_adp_type
_atom_site_occupancy
_atom_site_site_symmetry_order
_atom_site_calc_flag
_atom_site_refinement_flags_posn
C00Y C 0.1432(4) 0.5104(4) 0.0982(2) 0.0152(8) Uani 1 1 d .
C1 C 0.5183(5) 0.3203(4) -0.0302(3) 0.0232(9) Uani 1 1 d .
C2 C 0.6467(5) 0.2352(5) -0.0364(3) 0.0334(11) Uani 1 1 d .
H2 H 0.6914 0.2553 -0.0844 0.040 Uiso 1 1 calc R
C3 C 0.7094(5) 0.1217(5) 0.0269(3) 0.0306(11) Uani 1 1 d .
H3 H 0.7964 0.0663 0.0225 0.037 Uiso 1 1 calc R
C4 C 0.6410(5) 0.0925(4) 0.0959(3) 0.0287(10) Uani 1 1 d .
C5 C 0.5133(5) 0.1734(4) 0.1053(3) 0.0232(9) Uani 1 1 d .
H5 H 0.4692 0.1495 0.1531 0.028 Uiso 1 1 calc R
C6 C 0.4498(5) 0.2918(4) 0.0426(2) 0.0190(8) Uani 1 1 d .
C7 C 0.3208(4) 0.3892(4) 0.0499(2) 0.0160(8) Uani 1 1 d .
C8 C 0.1418(4) 0.5664(4) 0.0147(2) 0.0174(8) Uani 1 1 d .
C9 C 0.0506(5) 0.6919(4) -0.0404(2) 0.0195(8) Uani 1 1 d .
C10 C -0.0822(5) 0.7513(4) -0.0203(3) 0.0235(9) Uani 1 1 d .
H10 H -0.1171 0.7081 0.0270 0.028 Uiso 1 1 calc R
C11 C -0.1626(5) 0.8739(5) -0.0701(3) 0.0316(11) Uani 1 1 d .
H11 H -0.2507 0.9136 -0.0564 0.038 Uiso 1 1 calc R
C12 C -0.1097(5) 0.9353(4) -0.1399(3) 0.0307(11) Uani 1 1 d .
C13 C 0.0174(6) 0.8784(5) -0.1636(3) 0.0302(10) Uani 1 1 d .
H13 H 0.0493 0.9210 -0.2124 0.036 Uiso 1 1 calc R
C14 C 0.0979(5) 0.7556(4) -0.1134(3) 0.0217(9) Uani 1 1 d .
H14 H 0.1844 0.7156 -0.1289 0.026 Uiso 1 1 calc R
C15 C 0.0563(4) 0.5538(4) 0.1602(2) 0.0162(8) Uani 1 1 d .
C16 C 0.0735(5) 0.6541(5) 0.1836(3) 0.0304(11) Uani 1 1 d .
H16 H 0.1409 0.6922 0.1607 0.037 Uiso 1 1 calc R
C17 C -0.0083(6) 0.6985(5) 0.2408(3) 0.0366(12) Uani 1 1 d .
H17 H 0.0028 0.7659 0.2561 0.044 Uiso 1 1 calc R
C18 C -0.1059(5) 0.6391(5) 0.2738(3) 0.0253(9) Uani 1 1 d .
C19 C -0.1266(5) 0.5404(4) 0.2523(3) 0.0250(9) Uani 1 1 d .
H19 H -0.1937 0.5024 0.2759 0.030 Uiso 1 1 calc R
C20 C -0.0451(5) 0.4985(4) 0.1944(3) 0.0218(9) Uani 1 1 d .
H20 H -0.0587 0.4325 0.1785 0.026 Uiso 1 1 calc R
C21 C 0.3161(4) 0.3208(4) 0.2018(2) 0.0135(7) Uani 1 1 d .
C22 C 0.2602(4) 0.2280(4) 0.2522(2) 0.0136(7) Uani 1 1 d .
H22 H 0.1789 0.2188 0.2352 0.016 Uiso 1 1 calc R
C23 C 0.3286(4) 0.1491(4) 0.3288(2) 0.0129(7) Uani 1 1 d .
C24 C 0.4490(4) 0.1653(4) 0.3546(2) 0.0125(7) Uani 1 1 d .
H24 H 0.4933 0.1134 0.4060 0.015 Uiso 1 1 calc R
C25 C 0.5026(4) 0.2591(4) 0.3034(2) 0.0127(7) Uani 1 1 d .
C26 C 0.4371(4) 0.3369(4) 0.2262(2) 0.0147(7) Uani 1 1 d .
H26 H 0.4736 0.3986 0.1915 0.018 Uiso 1 1 calc R
C27 C 0.2740(4) 0.0452(3) 0.3836(2) 0.0125(7) Uani 1 1 d .
C28 C 0.6339(4) 0.2767(3) 0.3301(2) 0.0130(7) Uani 1 1 d .
C29 C 0.8454(5) 0.4457(4) 0.5257(3) 0.0225(9) Uani 1 1 d .
H29 H 0.9307 0.4020 0.5559 0.027 Uiso 1 1 calc R
C30 C 0.8325(5) 0.6202(5) 0.5785(3) 0.0332(11) Uani 1 1 d .
H30A H 0.7794 0.6228 0.6251 0.050 Uiso 1 1 calc GR
H30B H 0.8285 0.7073 0.5457 0.050 Uiso 1 1 calc GR
H30C H 0.9276 0.5687 0.5966 0.050 Uiso 1 1 calc GR
C31 C 0.6388(5) 0.6343(5) 0.4887(3) 0.0329(11) Uani 1 1 d .
H31A H 0.5760 0.6623 0.5266 0.049 Uiso 1 1 calc GR
H31B H 0.6057 0.5795 0.4677 0.049 Uiso 1 1 calc GR
H31C H 0.6440 0.7093 0.4444 0.049 Uiso 1 1 calc GR
C32 C 0.6195(5) 0.2067(4) 0.6695(3) 0.0249(9) Uani 1 1 d .
H32 H 0.6198 0.1208 0.6822 0.030 Uiso 1 1 calc R
C33 C 0.5506(9) 0.4052(6) 0.7010(4) 0.059(2) Uani 1 1 d .
H33A H 0.6437 0.4093 0.6945 0.088 Uiso 1 1 calc GR
H33B H 0.5145 0.4323 0.7464 0.088 Uiso 1 1 calc GR
H33C H 0.4929 0.4620 0.6521 0.088 Uiso 1 1 calc GR
C34 C 0.4821(5) 0.2119(5) 0.7857(3) 0.0330(11) Uani 1 1 d .
H34A H 0.4800 0.1296 0.7834 0.049 Uiso 1 1 calc GR
H34B H 0.3886 0.2680 0.7839 0.049 Uiso 1 1 calc GR
H34C H 0.5320 0.1981 0.8356 0.049 Uiso 1 1 calc GR
C35 C 0.8907(4) -0.0724(4) 0.4044(3) 0.0209(9) Uani 1 1 d .
H35 H 0.8045 -0.0401 0.3752 0.025 Uiso 1 1 calc R
F1 F 0.6999(3) -0.0192(3) 0.1589(2) 0.0445(8) Uani 1 1 d .
F2 F -0.1867(4) 1.0575(3) -0.1869(2) 0.0485(8) Uani 1 1 d .
F3 F -0.1852(3) 0.6806(3) 0.32997(19) 0.0416(7) Uani 1 1 d .
N1 N 0.2519(4) 0.4901(3) -0.01439(19) 0.0169(7) Uani 1 1 d .
N2 N 0.2568(3) 0.3965(3) 0.11959(19) 0.0135(6) Uani 1 1 d .
N3 N 0.7751(4) 0.5619(3) 0.5300(2) 0.0221(8) Uani 1 1 d .
N4 N 0.5516(4) 0.2731(4) 0.7158(2) 0.0227(8) Uani 1 1 d .
Nd1 Nd 0.82889(2) 0.15978(2) 0.51306(2) 0.01028(9) Uani 1 1 d .
O1 O 0.4638(4) 0.4276(3) -0.0962(2) 0.0360(8) Uani 1 1 d .
H1 H 0.3866 0.4691 -0.0872 0.054 Uiso 1 1 calc GR
O1W O 0.9413(3) 0.2355(3) 0.38352(17) 0.0179(6) Uani 1 1 d .
H1WA H 0.8807 0.2670 0.3396 0.027 Uiso 1 1 d GR
H1WB H 1.0054 0.1686 0.3739 0.027 Uiso 1 1 d GR
O2 O 0.7113(3) 0.3144(3) 0.27770(17) 0.0237(6) Uani 1 1 d .
O3 O 0.6539(3) 0.2501(3) 0.40702(16) 0.0161(5) Uani 1 1 d .
O4 O 0.3471(3) -0.0375(3) 0.44624(16) 0.0175(6) Uani 1 1 d .
O5 O 0.1567(3) 0.0401(3) 0.36355(16) 0.0145(5) Uani 1 1 d .
O6 O 0.8053(4) 0.3903(3) 0.48390(19) 0.0272(7) Uani 1 1 d .
O7 O 0.6828(3) 0.2500(3) 0.61018(19) 0.0259(7) Uani 1 1 d .
O8 O 0.9078(3) -0.0279(3) 0.46006(16) 0.0150(5) Uani 1 1 d .
O9 O 0.9850(3) -0.1574(3) 0.3877(2) 0.0277(7) Uani 1 1 d .

loop_
_atom_site_aniso_label
_atom_site_aniso_U_11
_atom_site_aniso_U_22
_atom_site_aniso_U_33
_atom_site_aniso_U_23
_atom_site_aniso_U_13
_atom_site_aniso_U_12
C00Y 0.018(2) 0.0117(18) 0.0159(18) -0.0049(15) -0.0032(15) -0.0041(15)
C1 0.030(2) 0.024(2) 0.022(2) -0.0118(18) 0.0074(18) -0.0123(19)
C2 0.030(3) 0.043(3) 0.035(3) -0.020(2) 0.015(2) -0.016(2)
C3 0.021(2) 0.035(3) 0.046(3) -0.028(2) 0.009(2) -0.006(2)
C4 0.029(2) 0.018(2) 0.038(3) -0.011(2) 0.000(2) -0.0034(19)
C5 0.025(2) 0.021(2) 0.024(2) -0.0104(18) 0.0033(18) -0.0044(18)
C6 0.025(2) 0.018(2) 0.0179(19) -0.0101(16) 0.0027(16) -0.0072(17)
C7 0.020(2) 0.0150(19) 0.0132(18) -0.0054(15) -0.0015(15) -0.0052(16)
C8 0.021(2) 0.017(2) 0.0138(18) -0.0070(16) -0.0045(15) -0.0030(16)
C9 0.028(2) 0.017(2) 0.0162(19) -0.0069(16) -0.0053(16) -0.0085(17)
C10 0.029(2) 0.022(2) 0.020(2) -0.0084(18) -0.0038(17) -0.0068(18)
C11 0.032(3) 0.026(2) 0.033(2) -0.014(2) -0.011(2) 0.003(2)
C12 0.040(3) 0.016(2) 0.027(2) -0.0016(18) -0.016(2) -0.0010(19)
C13 0.044(3) 0.023(2) 0.021(2) -0.0026(18) -0.006(2) -0.011(2)
C14 0.028(2) 0.019(2) 0.0176(19) -0.0062(17) -0.0056(17) -0.0058(18)
C15 0.018(2) 0.0156(18) 0.0128(17) -0.0052(15) -0.0027(15) -0.0019(16)
C16 0.037(3) 0.039(3) 0.034(2) -0.024(2) 0.015(2) -0.025(2)
C17 0.047(3) 0.049(3) 0.041(3) -0.038(3) 0.019(2) -0.029(3)
C18 0.028(2) 0.029(2) 0.021(2) -0.0130(19) 0.0076(18) -0.0072(19)
C19 0.024(2) 0.018(2) 0.031(2) -0.0076(18) 0.0077(19) -0.0061(18)
C20 0.024(2) 0.0139(19) 0.027(2) -0.0074(17) 0.0019(17) -0.0057(17)
C21 0.019(2) 0.0117(18) 0.0095(17) -0.0045(15) 0.0015(15) -0.0029(15)
C22 0.0156(19) 0.0105(18) 0.0147(18) -0.0081(15) 0.0000(15) -0.0002(15)
C23 0.0166(19) 0.0113(17) 0.0108(16) -0.0076(14) 0.0039(14) -0.0007(15)
C24 0.0134(18) 0.0126(18) 0.0107(17) -0.0067(14) 0.0025(14) -0.0001(14)
C25 0.0164(19) 0.0136(18) 0.0125(17) -0.0087(15) 0.0034(14) -0.0064(15)
C26 0.019(2) 0.0132(18) 0.0125(17) -0.0051(15) 0.0011(15) -0.0052(15)
C27 0.0146(18) 0.0096(17) 0.0148(17) -0.0084(15) 0.0054(15) -0.0018(14)
C28 0.0148(19) 0.0078(17) 0.0126(17) -0.0009(14) -0.0037(14) -0.0003(14)
C29 0.029(2) 0.018(2) 0.027(2) -0.0134(18) 0.0071(18) -0.0095(18)
C30 0.035(3) 0.028(2) 0.044(3) -0.027(2) -0.004(2) -0.003(2)
C31 0.025(2) 0.040(3) 0.033(2) -0.021(2) 0.002(2) -0.001(2)
C32 0.033(2) 0.017(2) 0.024(2) -0.0095(17) 0.0077(19) -0.0039(18)
C33 0.101(6) 0.033(3) 0.056(4) -0.031(3) 0.043(4) -0.028(3)
C34 0.034(3) 0.037(3) 0.028(2) -0.015(2) 0.016(2) -0.008(2)
C35 0.018(2) 0.024(2) 0.024(2) -0.0110(18) -0.0010(17) -0.0073(17)
F1 0.0352(17) 0.0257(15) 0.0527(19) -0.0036(14) 0.0025(14) 0.0081(13)
F2 0.056(2) 0.0238(15) 0.0436(18) 0.0019(13) -0.0145(15) 0.0062(14)
F3 0.0457(18) 0.0563(19) 0.0390(16) -0.0342(15) 0.0244(14) -0.0212(15)
N1 0.0239(18) 0.0168(16) 0.0112(15) -0.0062(13) 0.0000(13) -0.0063(14)
N2 0.0173(16) 0.0137(15) 0.0093(15) -0.0049(13) 0.0001(12) -0.0031(13)
N3 0.0261(19) 0.0178(17) 0.0273(18) -0.0153(15) 0.0057(15) -0.0056(15)
N4 0.0245(19) 0.0205(18) 0.0220(17) -0.0121(15) 0.0065(15) -0.0006(15)
Nd1 0.01200(13) 0.00882(13) 0.01132(12) -0.00606(8) 0.00040(8) -0.00215(8)
O1 0.040(2) 0.0347(19) 0.0236(16) -0.0021(15) 0.0152(15) -0.0078(16)
O1W 0.0135(13) 0.0178(14) 0.0194(13) -0.0061(11) 0.0000(11) -0.0007(11)
O2 0.0214(15) 0.0323(17) 0.0166(14) -0.0030(13) 0.0030(12) -0.0132(13)
O3 0.0145(13) 0.0194(14) 0.0123(13) -0.0046(11) -0.0056(10) -0.0027(11)
O4 0.0186(14) 0.0165(14) 0.0156(13) -0.0008(11) -0.0013(11) -0.0075(11)
O5 0.0141(13) 0.0144(13) 0.0162(13) -0.0072(11) 0.0015(10) -0.0039(11)
O6 0.046(2) 0.0177(15) 0.0239(15) -0.0124(13) 0.0046(14) -0.0124(14)
O7 0.0292(17) 0.0208(15) 0.0279(16) -0.0146(13) 0.0097(13) -0.0020(13)
O8 0.0172(13) 0.0152(13) 0.0184(13) -0.0129(11) 0.0048(11) -0.0054(11)
O9 0.0232(16) 0.0309(17) 0.0384(17) -0.0301(15) -0.0024(13) -0.0011(13)

loop_
_atom_type_symbol
_atom_type_description
_atom_type_scat_dispersion_real
_atom_type_scat_dispersion_imag
_atom_type_scat_source
C C 0.0181 0.0091 'International Tables Vol C Tables 4.2.6.8 and 6.1.1.4'
H H 0.0000 0.0000 'International Tables Vol C Tables 4.2.6.8 and 6.1.1.4'
N N 0.0311 0.0180 'International Tables Vol C Tables 4.2.6.8 and 6.1.1.4'
O O 0.0492 0.0322 'International Tables Vol C Tables 4.2.6.8 and 6.1.1.4'
F F 0.0727 0.0534 'International Tables Vol C Tables 4.2.6.8 and 6.1.1.4'
Nd Nd -3.1807 10.9079 'International Tables Vol C Tables 4.2.6.8 and 6.1.1.4'

loop_
_geom_angle_atom_site_label_1
_geom_angle_atom_site_label_2
_geom_angle_atom_site_label_3
_geom_angle
_geom_angle_site_symmetry_1
_geom_angle_site_symmetry_3
C8 C00Y C15 132.3(4) . .
C8 C00Y N2 105.6(3) . .
N2 C00Y C15 122.0(3) . .
C2 C1 C6 119.9(4) . .
O1 C1 C2 117.1(4) . .
O1 C1 C6 122.9(4) . .
C1 C2 H2 119.3 . .
C3 C2 C1 121.5(4) . .
C3 C2 H2 119.3 . .
C2 C3 H3 120.8 . .
C4 C3 C2 118.4(4) . .
C4 C3 H3 120.8 . .
C3 C4 C5 122.4(5) . .
F1 C4 C3 119.6(4) . .
F1 C4 C5 118.0(4) . .
C4 C5 H5 120.0 . .
C4 C5 C6 120.1(4) . .
C6 C5 H5 120.0 . .
C1 C6 C7 118.5(4) . .
C5 C6 C1 117.6(4) . .
C5 C6 C7 123.9(4) . .
N1 C7 C6 122.1(3) . .
N1 C7 N2 110.2(3) . .
N2 C7 C6 127.7(4) . .
C00Y C8 C9 129.6(4) . .
C00Y C8 N1 109.5(3) . .
N1 C8 C9 120.8(3) . .
C10 C9 C8 121.6(4) . .
C14 C9 C8 119.8(4) . .
C14 C9 C10 118.6(4) . .
C9 C10 H10 119.6 . .
C11 C10 C9 120.8(4) . .
C11 C10 H10 119.6 . .
C10 C11 H11 120.7 . .
C12 C11 C10 118.7(5) . .
C12 C11 H11 120.7 . .
C13 C12 C11 122.5(4) . .
F2 C12 C11 118.5(5) . .
F2 C12 C13 119.0(4) . .
C12 C13 H13 120.7 . .
C12 C13 C14 118.7(4) . .
C14 C13 H13 120.7 . .
C9 C14 H14 119.6 . .
C13 C14 C9 120.7(4) . .
C13 C14 H14 119.6 . .
C16 C15 C00Y 120.0(4) . .
C20 C15 C00Y 121.2(4) . .
C20 C15 C16 118.8(4) . .
C15 C16 H16 119.4 . .
C15 C16 C17 121.3(4) . .
C17 C16 H16 119.4 . .
C16 C17 H17 121.2 . .
C18 C17 C16 117.7(4) . .
C18 C17 H17 121.2 . .
C19 C18 C17 123.0(4) . .
F3 C18 C17 118.2(4) . .
F3 C18 C19 118.8(4) . .
C18 C19 H19 120.8 . .
C18 C19 C20 118.5(4) . .
C20 C19 H19 120.8 . .
C15 C20 C19 120.8(4) . .
C15 C20 H20 119.6 . .
C19 C20 H20 119.6 . .
C22 C21 C26 121.6(4) . .
C22 C21 N2 120.8(3) . .
C26 C21 N2 117.4(3) . .
C21 C22 H22 120.7 . .
C21 C22 C23 118.6(4) . .
C23 C22 H22 120.7 . .
C22 C23 C24 120.4(4) . .
C22 C23 C27 120.1(4) . .
C24 C23 C27 119.4(3) . .
C23 C24 H24 120.0 . .
C25 C24 C23 120.0(3) . .
C25 C24 H24 120.0 . .
C24 C25 C26 120.3(4) . .
C24 C25 C28 120.6(3) . .
C26 C25 C28 119.1(3) . .
C21 C26 H26 120.5 . .
C25 C26 C21 119.1(4) . .
C25 C26 H26 120.5 . .
C23 C27 Nd1 178.5(2) . 2_656
O4 C27 C23 119.4(3) . .
O4 C27 Nd1 60.77(19) . 2_656
O4 C27 O5 121.5(3) . .
O5 C27 C23 119.0(3) . .
O5 C27 Nd1 60.79(19) . 2_656
O2 C28 C25 119.1(3) . .
O2 C28 O3 125.8(4) . .
O3 C28 C25 115.1(3) . .
N3 C29 H29 117.6 . .
O6 C29 H29 117.6 . .
O6 C29 N3 124.8(4) . .
H30A C30 H30B 109.5 . .
H30A C30 H30C 109.5 . .
H30B C30 H30C 109.5 . .
N3 C30 H30A 109.5 . .
N3 C30 H30B 109.5 . .
N3 C30 H30C 109.5 . .
H31A C31 H31B 109.5 . .
H31A C31 H31C 109.5 . .
H31B C31 H31C 109.5 . .
N3 C31 H31A 109.5 . .
N3 C31 H31B 109.5 . .
N3 C31 H31C 109.5 . .
N4 C32 H32 117.6 . .
O7 C32 H32 117.6 . .
O7 C32 N4 124.9(4) . .
H33A C33 H33B 109.5 . .
H33A C33 H33C 109.5 . .
H33B C33 H33C 109.5 . .
N4 C33 H33A 109.5 . .
N4 C33 H33B 109.5 . .
N4 C33 H33C 109.5 . .
H34A C34 H34B 109.5 . .
H34A C34 H34C 109.5 . .
H34B C34 H34C 109.5 . .
N4 C34 H34A 109.5 . .
N4 C34 H34B 109.5 . .
N4 C34 H34C 109.5 . .
Nd1 C35 H35 175.6 2_756 .
O8 C35 H35 118.9 . .
O8 C35 Nd1 61.5(2) . 2_756
O9 C35 H35 118.9 . .
O9 C35 Nd1 60.8(2) . 2_756
O9 C35 O8 122.1(4) . .
C7 N1 C8 107.0(3) . .
C00Y N2 C21 124.9(3) . .
C7 N2 C00Y 107.7(3) . .
C7 N2 C21 125.5(3) . .
C29 N3 C30 120.7(4) . .
C29 N3 C31 121.7(4) . .
C31 N3 C30 117.6(4) . .
C32 N4 C33 120.3(4) . .
C32 N4 C34 120.6(4) . .
C33 N4 C34 119.0(4) . .
C27 Nd1 C35 99.09(11) 2_656 2_756
O1W Nd1 C27 145.27(9) . 2_656
O1W Nd1 C35 85.80(10) . 2_756
O1W Nd1 O4 133.93(9) . 2_656
O1W Nd1 O5 142.39(8) . 2_656
O1W Nd1 O8 72.77(9) . 2_756
O1W Nd1 O9 97.31(10) . 2_756
O3 Nd1 C27 98.00(10) . 2_656
O3 Nd1 C35 159.05(11) . 2_756
O3 Nd1 O1W 73.26(9) . .
O3 Nd1 O4 72.62(9) . 2_656
O3 Nd1 O5 123.88(9) . 2_656
O3 Nd1 O6 81.51(11) . .
O3 Nd1 O7 95.04(10) . .
O3 Nd1 O8 139.37(9) . 2_756
O3 Nd1 O8 85.33(9) . .
O3 Nd1 O9 156.97(10) . 2_756
O4 Nd1 C27 25.56(10) 2_656 2_656
O4 Nd1 C35 124.51(10) 2_656 2_756
O4 Nd1 O8 118.80(9) 2_656 2_756
O4 Nd1 O9 124.97(10) 2_656 2_756
O5 Nd1 C27 26.02(10) 2_656 2_656
O5 Nd1 C35 73.24(10) 2_656 2_756
O5 Nd1 O4 51.58(9) 2_656 2_656
O5 Nd1 O8 75.30(8) 2_656 2_756
O5 Nd1 O9 76.42(10) 2_656 2_756
O6 Nd1 C27 141.54(10) . 2_656
O6 Nd1 C35 92.48(12) . 2_756
O6 Nd1 O1W 71.70(9) . .
O6 Nd1 O4 131.16(10) . 2_656
O6 Nd1 O5 138.33(9) . 2_656
O6 Nd1 O7 68.44(10) . .
O6 Nd1 O8 107.93(10) . 2_756
O6 Nd1 O8 144.77(9) . .
O6 Nd1 O9 75.55(11) . 2_756
O7 Nd1 C27 73.33(10) . 2_656
O7 Nd1 C35 101.40(11) . 2_756
O7 Nd1 O1W 139.71(10) . .
O7 Nd1 O4 73.35(10) . 2_656
O7 Nd1 O5 76.21(9) . 2_656
O7 Nd1 O8 125.41(10) . 2_756
O7 Nd1 O8 145.61(10) . .
O7 Nd1 O9 78.48(10) . 2_756
O8 Nd1 C27 97.32(10) 2_756 2_656
O8 Nd1 C27 72.57(9) . 2_656
O8 Nd1 C35 25.37(10) 2_756 2_756
O8 Nd1 C35 88.30(10) . 2_756
O8 Nd1 O1W 73.24(9) . .
O8 Nd1 O4 74.01(9) . 2_656
O8 Nd1 O5 75.23(8) . 2_656
O8 Nd1 O8 63.97(10) . 2_756
O8 Nd1 O9 112.54(9) . 2_756
O9 Nd1 C27 101.15(11) 2_756 2_656
O9 Nd1 C35 24.72(10) 2_756 2_756
O9 Nd1 O8 50.04(8) 2_756 2_756
C1 O1 H1 109.5 . .
Nd1 O1W H1WA 111.6 . .
Nd1 O1W H1WB 111.4 . .
H1WA O1W H1WB 102.4 . .
C28 O3 Nd1 142.3(2) . .
C27 O4 Nd1 93.7(2) . 2_656
C27 O5 Nd1 93.2(2) . 2_656
C29 O6 Nd1 130.5(3) . .
C32 O7 Nd1 135.4(3) . .
C35 O8 Nd1 93.1(2) . 2_756
C35 O8 Nd1 146.2(3) . .
Nd1 O8 Nd1 116.03(10) . 2_756
C35 O9 Nd1 94.5(2) . 2_756

loop_
_geom_bond_atom_site_label_1
_geom_bond_atom_site_label_2
_geom_bond_distance
_geom_bond_site_symmetry_2
C00Y C8 1.377(6) .
C00Y C15 1.480(5) .
C00Y N2 1.394(5) .
C1 C2 1.388(7) .
C1 C6 1.412(6) .
C1 O1 1.351(6) .
C2 H2 0.9300 .
C2 C3 1.377(8) .
C3 H3 0.9300 .
C3 C4 1.361(7) .
C4 C5 1.377(6) .
C4 F1 1.356(6) .
C5 H5 0.9300 .
C5 C6 1.404(6) .
C6 C7 1.464(6) .
C7 N1 1.332(5) .
C7 N2 1.366(5) .
C8 C9 1.472(6) .
C8 N1 1.380(5) .
C9 C10 1.396(6) .
C9 C14 1.391(6) .
C10 H10 0.9300 .
C10 C11 1.385(6) .
C11 H11 0.9300 .
C11 C12 1.370(8) .
C12 C13 1.369(8) .
C12 F2 1.358(5) .
C13 H13 0.9300 .
C13 C14 1.390(6) .
C14 H14 0.9300 .
C15 C16 1.391(6) .
C15 C20 1.386(6) .
C16 H16 0.9300 .
C16 C17 1.393(6) .
C17 H17 0.9300 .
C17 C18 1.373(7) .
C18 C19 1.370(6) .
C18 F3 1.353(5) .
C19 H19 0.9300 .
C19 C20 1.390(6) .
C20 H20 0.9300 .
C21 C22 1.393(5) .
C21 C26 1.393(6) .
C21 N2 1.439(5) .
C22 H22 0.9300 .
C22 C23 1.397(5) .
C23 C24 1.397(6) .
C23 C27 1.499(5) .
C24 H24 0.9300 .
C24 C25 1.390(5) .
C25 C26 1.392(5) .
C25 C28 1.514(5) .
C26 H26 0.9300 .
C27 Nd1 2.900(4) 2_656
C27 O4 1.254(5) .
C27 O5 1.274(5) .
C28 O2 1.237(5) .
C28 O3 1.276(5) .
C29 H29 0.9300 .
C29 N3 1.322(5) .
C29 O6 1.252(5) .
C30 H30A 0.9600 .
C30 H30B 0.9600 .
C30 H30C 0.9600 .
C30 N3 1.457(6) .
C31 H31A 0.9600 .
C31 H31B 0.9600 .
C31 H31C 0.9600 .
C31 N3 1.442(6) .
C32 H32 0.9300 .
C32 N4 1.317(5) .
C32 O7 1.238(5) .
C33 H33A 0.9600 .
C33 H33B 0.9600 .
C33 H33C 0.9600 .
C33 N4 1.440(6) .
C34 H34A 0.9600 .
C34 H34B 0.9600 .
C34 H34C 0.9600 .
C34 N4 1.464(6) .
C35 H35 0.9300 .
C35 Nd1 2.950(4) 2_756
C35 O8 1.266(5) .
C35 O9 1.237(5) .
Nd1 C27 2.900(4) 2_656
Nd1 C35 2.950(4) 2_756
Nd1 O1W 2.501(3) .
Nd1 O3 2.333(3) .
Nd1 O4 2.536(3) 2_656
Nd1 O5 2.535(3) 2_656
Nd1 O6 2.446(3) .
Nd1 O7 2.472(3) .
Nd1 O8 2.597(3) 2_756
Nd1 O8 2.500(2) .
Nd1 O9 2.583(3) 2_756
O1 H1 0.8200 .
O1W H1WA 0.8961 .
O1W H1WB 0.8956 .
O4 Nd1 2.536(3) 2_656
O5 Nd1 2.535(3) 2_656
O8 Nd1 2.597(3) 2_756
O9 Nd1 2.583(3) 2_756

loop_
_geom_torsion_atom_site_label_1
_geom_torsion_atom_site_label_2
_geom_torsion_atom_site_label_3
_geom_torsion_atom_site_label_4
_geom_torsion
_geom_torsion_site_symmetry_1
_geom_torsion_site_symmetry_4
C00Y C8 C9 C10 -24.9(7) . .
C00Y C8 C9 C14 153.4(4) . .
C00Y C8 N1 C7 -0.4(5) . .
C00Y C15 C16 C17 178.9(5) . .
C00Y C15 C20 C19 -179.7(4) . .
C1 C2 C3 C4 1.4(7) . .
C1 C6 C7 N1 13.7(6) . .
C1 C6 C7 N2 -163.1(4) . .
C2 C1 C6 C5 -2.8(6) . .
C2 C1 C6 C7 174.5(4) . .
C2 C3 C4 C5 -1.4(7) . .
C2 C3 C4 F1 179.6(4) . .
C3 C4 C5 C6 -0.9(7) . .
C4 C5 C6 C1 2.9(6) . .
C4 C5 C6 C7 -174.3(4) . .
C5 C6 C7 N1 -169.1(4) . .
C5 C6 C7 N2 14.1(7) . .
C6 C1 C2 C3 0.7(7) . .
C6 C7 N1 C8 -176.1(4) . .
C6 C7 N2 C00Y 175.5(4) . .
C6 C7 N2 C21 10.6(6) . .
C8 C00Y C15 C16 -73.5(6) . .
C8 C00Y C15 C20 104.9(5) . .
C8 C00Y N2 C7 1.3(4) . .
C8 C00Y N2 C21 166.3(4) . .
C8 C9 C10 C11 175.3(4) . .
C8 C9 C14 C13 -175.5(4) . .
C9 C8 N1 C7 175.2(4) . .
C9 C10 C11 C12 0.5(7) . .
C10 C9 C14 C13 2.8(6) . .
C10 C11 C12 C13 2.3(7) . .
C10 C11 C12 F2 -177.6(4) . .
C11 C12 C13 C14 -2.5(7) . .
C12 C13 C14 C9 -0.1(7) . .
C14 C9 C10 C11 -3.0(6) . .
C15 C00Y C8 C9 0.5(8) . .
C15 C00Y C8 N1 175.6(4) . .
C15 C00Y N2 C7 -175.4(4) . .
C15 C00Y N2 C21 -10.4(6) . .
C15 C16 C17 C18 0.5(9) . .
C16 C15 C20 C19 -1.2(7) . .
C16 C17 C18 C19 -0.7(8) . .
C16 C17 C18 F3 179.4(5) . .
C17 C18 C19 C20 0.0(8) . .
C18 C19 C20 C15 1.0(7) . .
C20 C15 C16 C17 0.4(8) . .
C21 C22 C23 C24 1.3(5) . .
C21 C22 C23 C27 -178.0(3) . .
C22 C21 C26 C25 -0.8(5) . .
C22 C21 N2 C00Y 84.0(5) . .
C22 C21 N2 C7 -113.6(4) . .
C22 C23 C24 C25 -1.0(5) . .
C22 C23 C27 O4 169.2(3) . .
C22 C23 C27 O5 -8.0(5) . .
C23 C24 C25 C26 -0.2(5) . .
C23 C24 C25 C28 -179.3(3) . .
C23 C27 O4 Nd1 -178.3(3) . 2_656
C23 C27 O5 Nd1 178.3(3) . 2_656
C24 C23 C27 O4 -10.2(5) . .
C24 C23 C27 O5 172.7(3) . .
C24 C25 C26 C21 1.1(5) . .
C24 C25 C28 O2 149.6(3) . .
C24 C25 C28 O3 -30.4(5) . .
C25 C28 O3 Nd1 143.9(3) . .
C26 C21 C22 C23 -0.4(5) . .
C26 C21 N2 C00Y -100.9(4) . .
C26 C21 N2 C7 61.5(5) . .
C26 C25 C28 O2 -29.5(5) . .
C26 C25 C28 O3 150.6(3) . .
C27 C23 C24 C25 178.4(3) . .
C28 C25 C26 C21 -179.9(3) . .
F1 C4 C5 C6 178.2(4) . .
F2 C12 C13 C14 177.4(4) . .
F3 C18 C19 C20 179.8(4) . .
N1 C7 N2 C00Y -1.6(4) . .
N1 C7 N2 C21 -166.5(3) . .
N1 C8 C9 C10 160.4(4) . .
N1 C8 C9 C14 -21.3(6) . .
N2 C00Y C8 C9 -175.7(4) . .
N2 C00Y C8 N1 -0.6(4) . .
N2 C00Y C15 C16 102.2(5) . .
N2 C00Y C15 C20 -79.4(5) . .
N2 C7 N1 C8 1.2(4) . .
N2 C21 C22 C23 174.4(3) . .
N2 C21 C26 C25 -175.8(3) . .
N3 C29 O6 Nd1 -142.5(4) . .
N4 C32 O7 Nd1 176.6(3) . .
Nd1 C35 O8 Nd1 150.6(5) 2_756 .
O1 C1 C2 C3 -178.5(4) . .
O1 C1 C6 C5 176.3(4) . .
O1 C1 C6 C7 -6.3(6) . .
O2 C28 O3 Nd1 -36.0(6) . .
O4 C27 O5 Nd1 1.2(3) . 2_656
O5 C27 O4 Nd1 -1.2(3) . 2_656
O6 C29 N3 C30 -178.0(4) . .
O6 C29 N3 C31 3.2(7) . .
O7 C32 N4 C33 -1.9(8) . .
O7 C32 N4 C34 -178.8(5) . .
O8 C35 O9 Nd1 -5.1(5) . 2_756
O9 C35 O8 Nd1 155.6(3) . .
O9 C35 O8 Nd1 5.0(4) . 2_756
